data_1566705
loop_
_publ_author_name
'Guo, Jia'
'Xiong, Wen-Bin'
'Ma, Hao-Ran'
'Fan, Luoyi'
'Zhou, You-Yun'
'Wong, Henry N. C.'
'Cui, Jian-Fang'

_publ_section_title
;
 Optical Resolution of 1,16-Dihydroxytetraphenylene by Chiral Gold(III)
 Complexation and Its Applications as Chiral Ligands in Asymmetric
 Catalysis
;
_journal_name_full 'Chemical Science'
_journal_paper_doi 10.1039/D2SC00388K
_journal_year 2022
_chemical_absolute_configuration ad
_chemical_formula_moiety 'C40 H28 Au N O3, 2(C H4 O)'
_chemical_formula_sum 'C42 H36 Au N O5'
_chemical_formula_weight 831.68
_space_group_crystal_system orthorhombic
_space_group_IT_number 19
_space_group_name_Hall 'P 2ac 2ab'
_space_group_name_H-M_alt 'P 21 21 21'
_atom_sites_solution_hydrogens geom
_atom_sites_solution_primary dual
_audit_creation_date 2021-10-22
_audit_creation_method
;
Olex2 1.5
(compiled 2021.08.20 svn.r13c46975 for OlexSys, GUI svn.r6405)
;
_audit_update_record
;
2021-12-04 deposited with the CCDC.	2022-03-24 downloaded from the CCDC.
;
_cell_angle_alpha 90
_cell_angle_beta 90
_cell_angle_gamma 90
_cell_formula_units_Z 4
_cell_length_a 9.9266(7)
_cell_length_b 13.1669(9)
_cell_length_c 27.3976(19)
_cell_measurement_reflns_used 9911
_cell_measurement_temperature 100
_cell_measurement_theta_max 27.36
_cell_measurement_theta_min 2.53
_cell_volume 3580.9(4)
_computing_cell_refinement 'SAINT V8.38A (Bruker, 2018)'
_computing_data_reduction 'SAINT V8.38A (Bruker, 2018)'
_computing_molecular_graphics 'Olex2 1.5 (Dolomanov et al., 2009)'
_computing_publication_material 'Olex2 1.5 (Dolomanov et al., 2009)'
_computing_structure_refinement 'SHELXL 2018/3 (Sheldrick, 2015)'
_computing_structure_solution 'SHELXT 2014/5 (Sheldrick, 2014)'
_diffrn_ambient_temperature 100
_diffrn_detector 'Bruker PHOTON 100 area detector'
_diffrn_detector_area_resol_mean 7.9
_diffrn_detector_type 'CMOS area detector'
_diffrn_measured_fraction_theta_full 0.998
_diffrn_measured_fraction_theta_max 0.996
_diffrn_measurement_device 'three-circle diffractometer'
_diffrn_measurement_device_type 'Bruker D8 VENTURE'
_diffrn_measurement_method '\w and \f scans'
_diffrn_radiation_monochromator 'mirror optics'
_diffrn_radiation_probe x-ray
_diffrn_radiation_type MoK\a
_diffrn_radiation_wavelength 0.71073
_diffrn_reflns_av_R_equivalents 0.0994
_diffrn_reflns_av_unetI/netI 0.0491
_diffrn_reflns_Laue_measured_fraction_full 0.998
_diffrn_reflns_Laue_measured_fraction_max 0.996
_diffrn_reflns_limit_h_max 12
_diffrn_reflns_limit_h_min -12
_diffrn_reflns_limit_k_max 17
_diffrn_reflns_limit_k_min -17
_diffrn_reflns_limit_l_max 35
_diffrn_reflns_limit_l_min -35
_diffrn_reflns_number 84689
_diffrn_reflns_point_group_measured_fraction_full 0.999
_diffrn_reflns_point_group_measured_fraction_max 0.995
_diffrn_reflns_theta_full 25.242
_diffrn_reflns_theta_max 27.553
_diffrn_reflns_theta_min 2.534
_diffrn_source 'microfocus sealed X-ray tube'
_diffrn_source_current 1.0
_diffrn_source_power 0.05
_diffrn_source_type 'Incoatec I\ms'
_diffrn_source_voltage 50.0
_diffrn_standards_number 0
_exptl_absorpt_coefficient_mu 4.154
_exptl_absorpt_correction_T_max 0.0468
_exptl_absorpt_correction_T_min 0.0193
_exptl_absorpt_correction_type multi-scan
_exptl_absorpt_process_details
;
SADABS-2016/2 (Bruker,2016/2) was used for absorption correction.
wR2(int) was 0.1083 before and 0.0667 after correction.
The Ratio of minimum to maximum transmission is 0.4124.
The \l/2 correction factor is Not present.
;
_exptl_crystal_colour yellow
_exptl_crystal_colour_primary yellow
_exptl_crystal_density_diffrn 1.543
_exptl_crystal_description block
_exptl_crystal_F_000 1656
_exptl_crystal_size_max 0.32
_exptl_crystal_size_mid 0.31
_exptl_crystal_size_min 0.25
_refine_diff_density_max 2.530
_refine_diff_density_min -3.120
_refine_diff_density_rms 0.167
_refine_ls_abs_structure_details
;
 Flack x determined using 2909 quotients [(I+)-(I-)]/[(I+)+(I-)]
 (Parsons, Flack and Wagner, Acta Cryst. B69 (2013) 249-259).
;
_refine_ls_abs_structure_Flack 0.007(4)
_refine_ls_extinction_coef 0.0012(2)
_refine_ls_extinction_expression Fc^*^=kFc[1+0.001xFc^2^\l^3^/sin(2\q)]^-1/4^
_refine_ls_extinction_method 'SHELXL-2018/3 (Sheldrick 2018)'
_refine_ls_goodness_of_fit_ref 1.260
_refine_ls_hydrogen_treatment constr
_refine_ls_matrix_type full
_refine_ls_number_parameters 469
_refine_ls_number_reflns 8230
_refine_ls_number_restraints 221
_refine_ls_restrained_S_all 1.243
_refine_ls_R_factor_all 0.0595
_refine_ls_R_factor_gt 0.0512
_refine_ls_shift/su_max 0.001
_refine_ls_shift/su_mean 0.000
_refine_ls_structure_factor_coef Fsqd
_refine_ls_weighting_details 'w=1/[\s^2^(Fo^2^)+(0.0432P)^2^+18.0763P] where P=(Fo^2^+2Fc^2^)/3'
_refine_ls_weighting_scheme calc
_refine_ls_wR_factor_gt 0.1213
_refine_ls_wR_factor_ref 0.1231
_reflns_Friedel_coverage 0.788
_reflns_Friedel_fraction_full 1.000
_reflns_Friedel_fraction_max 0.995
_reflns_number_gt 7593
_reflns_number_total 8230
_reflns_threshold_expression 'I > 2\s(I)'
_cod_data_source_file d2sc00388k2.cif
_cod_data_source_block cxy1814_0m
_cod_database_code 1566705
_shelx_shelxl_version_number 2018/3
_shelx_space_group_comment
;
The symmetry employed for this shelxl refinement is uniquely defined
by the following loop, which should always be used as a source of
symmetry information in preference to the above space-group names.
They are only intended as comments.
;
_shelx_estimated_absorpt_t_max 0.423
_shelx_estimated_absorpt_t_min 0.350
_olex2_refinement_description
;
1. Fixed Uiso
 At 1.2 times of:
  All C(H) groups, All C(H,H) groups
 At 1.5 times of:
  All C(H,H,H) groups, All O(H) groups
2. Restrained distances
 C27-C28 \\sim C27-C28A
 with sigma of 0.02
 C33-C29 \\sim C33A-C29A
 with sigma of 0.04
 C28-C29 \\sim C28A-C29A
 with sigma of 0.02
 C31-C33 \\sim C31A-C33A
 with sigma of 0.04
 C30-C31 \\sim C30A-C31A
 with sigma of 0.02
 C30-C29 \\sim C30A-C29A
 with sigma of 0.02
 C34-C32 \\sim C34A-C32A
 with sigma of 0.04
 C31-C32 \\sim C31A-C32A
 with sigma of 0.02
 C33-C34 \\sim C33A-C34A
 with sigma of 0.02
 C33-C32 \\sim C33A-C32A
 with sigma of 0.02
 C34-C29 \\sim C34A-C29A
 with sigma of 0.02
 C31-C29 \\sim C31A-C29A
 with sigma of 0.04
 C27-C29 \\sim C27-C29A
 with sigma of 0.04
 C28-C30 \\sim C28A-C30A
 with sigma of 0.04
 C28-C34 \\sim C28A-C34A
 with sigma of 0.04
 C30-C34 \\sim C30A-C34A
 with sigma of 0.04
 C30-C32 \\sim C30A-C32A
 with sigma of 0.04
3. Uiso/Uaniso restraints and constraints
C28 \\sim C30 \\sim C31 \\sim C33 \\sim C34 \\sim C29 \\sim C32 \\sim C28A
\\sim C29A \\sim C34A \\sim C33A \\sim C32A \\sim C31A \\sim C30A: within 2A
with sigma of 0.01 and sigma for terminal atoms of 0.02 within 2A
Uanis(C31A) = Uanis(C31)
Uanis(C29A) = Uanis(C29)
Uanis(C33A) = Uanis(C33)
Uanis(C28A) = Uanis(C28)
Uanis(C34A) = Uanis(C34)
Uanis(C32A) = Uanis(C32)
Uanis(C30) = Uanis(C30A)
4. Others
 Sof(H27A)=Sof(C28A)=Sof(H28C)=Sof(H28D)=Sof(C29A)=Sof(C34A)=Sof(H34A)=
 Sof(C33A)=Sof(H33A)=Sof(C32A)=Sof(H32A)=Sof(C31A)=Sof(H31A)=Sof(C30A)=
 Sof(H30A)=1-FVAR(1)
 Sof(H27)=Sof(C28)=Sof(H28A)=Sof(H28B)=Sof(C30)=Sof(H30)=Sof(C31)=Sof(H31)=
 Sof(C33)=Sof(H33)=Sof(C34)=Sof(H34)=Sof(C29)=Sof(C32)=Sof(H32)=FVAR(1)
5.a Ternary CH refined with riding coordinates:
 C27(H27), C27(H27A)
5.b Secondary CH2 refined with riding coordinates:
 C28(H28A,H28B), C26(H26A,H26B), C28A(H28C,H28D)
5.c Aromatic/amide H refined with riding coordinates:
 C5(H5), C7(H7), C6(H6), C16(H16), C38(H38), C30(H30), C24(H24), C14(H14),
 C15(H15), C21(H21), C31(H31), C19(H19), C20(H20), C37(H37), C23(H23), C39(H39),
  C33(H33), C34(H34), C40(H40), C18(H18), C17(H17), C32(H32), C22(H22),
 C34A(H34A), C33A(H33A), C32A(H32A), C31A(H31A), C30A(H30A)
5.d Idealised Me refined as rotating group:
 C41(H41A,H41B,H41C), C42(H42A,H42B,H42C)
5.e Idealised tetrahedral OH refined as rotating group:
 O4(H4), O5(H5A)
;
_olex2_submission_special_instructions 'No special instructions were received'

loop_
_space_group_symop_operation_xyz
'x, y, z'
'-x+1/2, -y, z+1/2'
'x+1/2, -y+1/2, -z'
'-x, y+1/2, -z+1/2'

loop_
_atom_site_label
_atom_site_type_symbol
_atom_site_fract_x
_atom_site_fract_y
_atom_site_fract_z
_atom_site_U_iso_or_equiv
_atom_site_adp_type
_atom_site_occupancy
_atom_site_site_symmetry_order
_atom_site_calc_flag
_atom_site_refinement_flags_posn
_atom_site_refinement_flags_adp
_atom_site_refinement_flags_occupancy
_atom_site_disorder_assembly
_atom_site_disorder_group
Au1 Au 0.62048(5) 0.28371(3) 0.35570(2) 0.02548(14) Uani 1 1 d . . . . .
O1 O 0.5437(10) 0.3272(7) 0.4185(3) 0.029(2) Uani 1 1 d . . . . .
O2 O 0.4929(8) 0.3765(6) 0.3169(3) 0.0239(18) Uani 1 1 d . . . . .
O3 O 0.8635(12) 0.1249(7) 0.2660(3) 0.040(3) Uani 1 1 d . . . . .
N1 N 0.7149(10) 0.2302(8) 0.2964(3) 0.026(2) Uani 1 1 d . . . . .
C5 C 0.5457(12) 0.5531(10) 0.3140(4) 0.028(3) Uani 1 1 d . . . . .
H5 H 0.597826 0.542302 0.285424 0.034 Uiso 1 1 calc R U . . .
C7 C 0.4587(11) 0.6675(9) 0.3746(4) 0.020(2) Uani 1 1 d . . . . .
H7 H 0.452733 0.733912 0.387897 0.024 Uiso 1 1 calc R U . . .
C6 C 0.5356(12) 0.6494(10) 0.3332(4) 0.027(3) Uani 1 1 d . . . . .
H6 H 0.581783 0.704056 0.317935 0.032 Uiso 1 1 calc R U . . .
C3 C 0.3990(11) 0.4890(8) 0.3773(4) 0.019(2) Uani 1 1 d . . . . .
C16 C 0.341(2) 0.2364(10) 0.4413(4) 0.050(5) Uani 1 1 d . . . . .
H16 H 0.392612 0.182513 0.454655 0.060 Uiso 1 1 calc R U . . .
C27 C 0.6987(13) 0.2485(9) 0.2437(4) 0.026(3) Uani 1 1 d D . . . .
H27 H 0.602428 0.237332 0.234371 0.032 Uiso 0.55(2) 1 calc R U P A 1
H27A H 0.602374 0.239256 0.233968 0.032 Uiso 0.45(2) 1 calc R U P A 2
C4 C 0.4810(12) 0.4718(9) 0.3359(4) 0.021(2) Uani 1 1 d . . . . .
C8 C 0.3901(12) 0.5864(8) 0.3964(4) 0.019(2) Uani 1 1 d . . . . .
C28 C 0.740(4) 0.3566(19) 0.2304(11) 0.030(2) Uani 0.55(2) 1 d D U P A 1
H28A H 0.709163 0.403055 0.256605 0.036 Uiso 0.55(2) 1 calc R U P A 1
H28B H 0.839154 0.360339 0.228940 0.036 Uiso 0.55(2) 1 calc R U P A 1
C38 C 0.8532(15) 0.1016(11) 0.4534(5) 0.036(3) Uani 1 1 d . . . . .
H38 H 0.856988 0.086410 0.487295 0.044 Uiso 1 1 calc R U . . .
C30 C 0.542(3) 0.416(2) 0.1807(9) 0.033(3) Uani 0.55(2) 1 d D U P A 1
H30 H 0.483375 0.403031 0.207473 0.040 Uiso 0.55(2) 1 calc R U P A 1
C1 C 0.4065(15) 0.3212(9) 0.4193(4) 0.032(3) Uani 1 1 d . . . . .
C2 C 0.3279(13) 0.4012(9) 0.4002(4) 0.025(3) Uani 1 1 d . . . . .
C24 C 0.3844(15) 0.6437(9) 0.4827(4) 0.031(2) Uani 1 1 d . . . . .
H24 H 0.479904 0.647497 0.481620 0.037 Uiso 1 1 calc R U . . .
C12 C 0.0989(12) 0.4725(10) 0.3818(4) 0.029(3) Uani 1 1 d . . . . .
C14 C 0.1277(18) 0.3082(9) 0.4239(4) 0.038(3) Uani 1 1 d . . . . .
H14 H 0.032247 0.303573 0.424978 0.046 Uiso 1 1 calc R U . . .
C15 C 0.2028(17) 0.2324(10) 0.4431(5) 0.042(4) Uani 1 1 d . . . . .
H15 H 0.159651 0.175949 0.457938 0.050 Uiso 1 1 calc R U . . .
C21 C 0.1064(15) 0.6326(9) 0.4868(5) 0.032(3) Uani 1 1 d . . . . .
H21 H 0.010931 0.629084 0.488200 0.038 Uiso 1 1 calc R U . . .
C25 C 0.8061(13) 0.1651(10) 0.3046(5) 0.028(3) Uani 1 1 d . . . . .
C35 C 0.8380(12) 0.1396(9) 0.3552(5) 0.033(3) Uani 1 1 d . . . . .
C36 C 0.7490(14) 0.1869(9) 0.3880(5) 0.028(3) Uani 1 1 d . . . . .
C31 C 0.493(3) 0.4592(18) 0.1369(10) 0.035(3) Uani 0.55(2) 1 d D U P A 1
H31 H 0.403008 0.484230 0.135715 0.042 Uiso 0.55(2) 1 calc R U P A 1
C13 C 0.1887(13) 0.3943(10) 0.4024(4) 0.028(3) Uani 1 1 d . . . . .
C19 C -0.0842(13) 0.6128(14) 0.3429(5) 0.045(4) Uani 1 1 d . . . . .
H19 H -0.145930 0.660735 0.329817 0.054 Uiso 1 1 calc R U . . .
C20 C -0.0027(12) 0.6381(13) 0.3817(5) 0.036(3) Uani 1 1 d . . . . .
H20 H -0.011256 0.703808 0.395618 0.043 Uiso 1 1 calc R U . . .
C26 C 0.7864(14) 0.1608(11) 0.2228(5) 0.034(3) Uani 1 1 d . . . . .
H26A H 0.729303 0.105835 0.209359 0.041 Uiso 1 1 calc R U . . .
H26B H 0.847514 0.185754 0.196945 0.041 Uiso 1 1 calc R U . . .
C11 C 0.0913(11) 0.5718(10) 0.4012(4) 0.026(3) Uani 1 1 d . . . . .
C37 C 0.7614(15) 0.1680(10) 0.4368(5) 0.034(3) Uani 1 1 d . . . . .
H37 H 0.704433 0.202234 0.459212 0.041 Uiso 1 1 calc R U . . .
C23 C 0.3153(16) 0.6715(10) 0.5250(5) 0.037(3) Uani 1 1 d . . . . .
H23 H 0.364355 0.694112 0.552743 0.045 Uiso 1 1 calc R U . . .
C39 C 0.9434(17) 0.0545(12) 0.4212(6) 0.048(4) Uani 1 1 d . . . . .
H39 H 1.010264 0.009207 0.433140 0.057 Uiso 1 1 calc R U . . .
C33 C 0.709(3) 0.434(2) 0.0963(9) 0.035(3) Uani 0.55(2) 1 d D U P A 1
H33 H 0.762771 0.436625 0.067710 0.042 Uiso 0.55(2) 1 calc R U P A 1
C34 C 0.760(3) 0.3992(19) 0.1409(9) 0.033(3) Uani 0.55(2) 1 d D U P A 1
H34 H 0.851909 0.379364 0.142295 0.040 Uiso 0.55(2) 1 calc R U P A 1
C40 C 0.9333(16) 0.0752(12) 0.3709(5) 0.046(4) Uani 1 1 d . . . . .
H40 H 0.993269 0.044020 0.348447 0.055 Uiso 1 1 calc R U . . .
C18 C -0.0746(16) 0.5151(17) 0.3230(6) 0.059(5) Uani 1 1 d . . . . .
H18 H -0.130302 0.495443 0.296411 0.071 Uiso 1 1 calc R U . . .
C10 C 0.1727(12) 0.6033(9) 0.4443(4) 0.022(2) Uani 1 1 d . . . . .
C29 C 0.683(3) 0.392(2) 0.1831(9) 0.031(2) Uani 0.55(2) 1 d D U P A 1
C17 C 0.0157(14) 0.4490(12) 0.3422(5) 0.040(4) Uani 1 1 d . . . . .
H17 H 0.022660 0.383355 0.328102 0.048 Uiso 1 1 calc R U . . .
C9 C 0.3117(12) 0.6100(8) 0.4418(4) 0.020(2) Uani 1 1 d . . . . .
C32 C 0.572(3) 0.466(2) 0.0961(10) 0.037(3) Uani 0.55(2) 1 d D U P A 1
H32 H 0.535030 0.491931 0.066806 0.044 Uiso 0.55(2) 1 calc R U P A 1
C22 C 0.1772(17) 0.6667(12) 0.5270(5) 0.042(4) Uani 1 1 d . . . . .
H22 H 0.130743 0.686629 0.555773 0.050 Uiso 1 1 calc R U . . .
O4 O 0.6528(10) 0.4749(7) 0.4812(3) 0.039(2) Uani 1 1 d . . . . .
H4 H 0.600048 0.437977 0.465085 0.058 Uiso 1 1 calc R U . . .
C41 C 0.7362(15) 0.5276(13) 0.4496(6) 0.047(4) Uani 1 1 d . . . . .
H41A H 0.732477 0.600294 0.457187 0.070 Uiso 1 1 calc R U . . .
H41B H 0.706168 0.516655 0.415892 0.070 Uiso 1 1 calc R U . . .
H41C H 0.828948 0.503269 0.453195 0.070 Uiso 1 1 calc R U . . .
O5 O 0.3027(16) 0.2625(12) 0.2728(5) 0.079(5) Uani 1 1 d . . . . .
H5A H 0.351358 0.301929 0.289251 0.119 Uiso 1 1 calc R U . . .
C42 C 0.271(3) 0.1775(18) 0.3008(8) 0.089(8) Uani 1 1 d . . . . .
H42A H 0.193360 0.142402 0.286249 0.133 Uiso 1 1 calc R U . . .
H42B H 0.247649 0.198948 0.334067 0.133 Uiso 1 1 calc R U . . .
H42C H 0.348029 0.131453 0.301864 0.133 Uiso 1 1 calc R U . . .
C28A C 0.747(5) 0.355(2) 0.2299(12) 0.030(2) Uani 0.45(2) 1 d D U P A 2
H28C H 0.707845 0.404041 0.253048 0.036 Uiso 0.45(2) 1 calc R U P A 2
H28D H 0.846195 0.357142 0.233566 0.036 Uiso 0.45(2) 1 calc R U P A 2
C29A C 0.712(3) 0.386(3) 0.1793(10) 0.031(2) Uani 0.45(2) 1 d D U P A 2
C34A C 0.796(3) 0.369(2) 0.1394(10) 0.033(3) Uani 0.45(2) 1 d D U P A 2
H34A H 0.880022 0.337150 0.144651 0.040 Uiso 0.45(2) 1 calc R U P A 2
C33A C 0.760(3) 0.398(3) 0.0921(10) 0.035(3) Uani 0.45(2) 1 d D U P A 2
H33A H 0.818633 0.385014 0.065339 0.042 Uiso 0.45(2) 1 calc R U P A 2
C32A C 0.635(4) 0.447(2) 0.0852(10) 0.037(3) Uani 0.45(2) 1 d D U P A 2
H32A H 0.610816 0.469211 0.053408 0.044 Uiso 0.45(2) 1 calc R U P A 2
C31A C 0.548(4) 0.463(2) 0.1233(11) 0.035(3) Uani 0.45(2) 1 d D U P A 2
H31A H 0.462875 0.492879 0.117216 0.042 Uiso 0.45(2) 1 calc R U P A 2
C30A C 0.583(3) 0.434(2) 0.1715(10) 0.033(3) Uani 0.45(2) 1 d D U P A 2
H30A H 0.523413 0.446765 0.197973 0.040 Uiso 0.45(2) 1 calc R U P A 2

loop_
_atom_site_aniso_label
_atom_site_aniso_U_11
_atom_site_aniso_U_22
_atom_site_aniso_U_33
_atom_site_aniso_U_23
_atom_site_aniso_U_13
_atom_site_aniso_U_12
Au1 0.0349(2) 0.0259(2) 0.01556(17) -0.00157(18) -0.0036(2) 0.0103(2)
O1 0.045(6) 0.027(4) 0.016(4) -0.004(3) -0.004(4) 0.015(4)
O2 0.021(4) 0.031(4) 0.020(4) 0.000(3) 0.004(3) 0.011(3)
O3 0.049(7) 0.049(6) 0.023(4) 0.004(4) 0.002(5) 0.022(6)
N1 0.030(5) 0.034(6) 0.014(4) -0.002(4) -0.003(4) 0.014(5)
C5 0.020(6) 0.045(7) 0.019(6) 0.006(5) -0.003(4) 0.012(5)
C7 0.009(5) 0.023(6) 0.028(6) 0.008(5) 0.000(4) -0.001(4)
C6 0.019(6) 0.029(6) 0.032(6) 0.011(5) 0.003(5) 0.008(5)
C3 0.012(6) 0.028(5) 0.018(5) 0.003(4) -0.004(4) 0.001(4)
C16 0.111(16) 0.023(7) 0.017(6) 0.001(5) 0.006(7) -0.004(7)
C27 0.029(6) 0.035(6) 0.015(5) -0.007(4) -0.008(4) 0.000(5)
C4 0.023(6) 0.023(6) 0.019(5) 0.002(4) -0.004(4) 0.008(5)
C8 0.010(5) 0.028(5) 0.020(5) 0.006(4) 0.002(4) 0.002(5)
C28 0.037(6) 0.030(5) 0.024(5) -0.004(4) 0.001(4) -0.012(5)
C38 0.043(9) 0.044(7) 0.022(6) 0.009(5) -0.013(6) 0.006(6)
C30 0.038(6) 0.028(5) 0.033(5) 0.004(5) -0.004(5) -0.011(5)
C1 0.058(10) 0.024(5) 0.015(5) -0.007(4) -0.005(5) 0.004(6)
C2 0.036(7) 0.020(5) 0.020(5) 0.000(4) 0.006(5) 0.000(5)
C24 0.028(6) 0.029(6) 0.035(6) -0.007(5) 0.006(6) 0.003(6)
C12 0.017(7) 0.046(7) 0.024(6) -0.005(5) 0.007(5) -0.012(5)
C14 0.051(8) 0.037(7) 0.026(6) -0.010(5) 0.013(7) -0.025(7)
C15 0.069(10) 0.030(8) 0.027(6) -0.001(6) 0.015(6) -0.021(7)
C21 0.027(7) 0.032(6) 0.036(6) -0.007(5) 0.017(6) 0.004(6)
C25 0.022(6) 0.031(7) 0.030(6) -0.001(5) 0.001(5) 0.013(5)
C35 0.040(7) 0.033(6) 0.025(5) -0.002(6) -0.011(6) 0.012(5)
C36 0.033(7) 0.020(6) 0.029(6) 0.000(5) -0.014(5) 0.014(5)
C31 0.041(6) 0.030(5) 0.036(5) 0.006(5) -0.004(5) -0.014(5)
C13 0.031(7) 0.032(6) 0.019(5) -0.005(5) 0.006(5) -0.012(5)
C19 0.014(6) 0.082(11) 0.040(8) 0.000(7) -0.003(5) 0.011(6)
C20 0.011(6) 0.067(10) 0.029(7) -0.008(7) 0.008(5) 0.004(6)
C26 0.040(8) 0.037(7) 0.026(6) -0.001(6) -0.006(6) 0.009(6)
C11 0.013(6) 0.045(7) 0.021(5) -0.002(5) 0.001(4) 0.001(5)
C37 0.049(9) 0.030(7) 0.024(6) -0.003(5) -0.003(6) 0.010(6)
C23 0.047(9) 0.033(7) 0.032(7) -0.013(6) 0.001(6) -0.003(6)
C39 0.057(10) 0.044(9) 0.042(8) 0.004(7) -0.014(7) 0.022(7)
C33 0.040(6) 0.030(5) 0.035(5) 0.008(5) 0.001(5) -0.016(5)
C34 0.039(6) 0.028(5) 0.033(5) 0.005(5) -0.002(5) -0.014(5)
C40 0.048(9) 0.055(9) 0.035(8) 0.008(7) 0.001(6) 0.024(7)
C18 0.028(8) 0.105(15) 0.045(9) -0.022(10) 0.000(7) -0.028(9)
C10 0.019(5) 0.025(6) 0.024(6) 0.000(4) 0.008(4) 0.000(4)
C29 0.037(5) 0.027(4) 0.029(4) 0.000(4) -0.004(4) -0.014(4)
C17 0.026(7) 0.058(9) 0.036(8) -0.018(6) 0.003(6) -0.013(7)
C9 0.023(6) 0.014(5) 0.023(6) 0.000(4) 0.007(4) -0.001(4)
C32 0.042(7) 0.033(5) 0.036(6) 0.007(5) -0.002(6) -0.015(6)
C22 0.055(10) 0.043(8) 0.027(7) -0.012(6) 0.011(6) -0.005(7)
O4 0.044(7) 0.039(5) 0.033(5) 0.002(4) 0.010(4) -0.011(4)
C41 0.030(8) 0.062(10) 0.049(9) 0.014(8) 0.000(7) -0.013(7)
O5 0.084(11) 0.101(12) 0.052(8) -0.010(8) -0.006(7) -0.031(9)
C42 0.12(2) 0.083(16) 0.065(14) -0.011(12) 0.007(13) -0.049(15)
C28A 0.037(6) 0.030(5) 0.024(5) -0.004(4) 0.001(4) -0.012(5)
C29A 0.037(5) 0.027(4) 0.029(4) 0.000(4) -0.004(4) -0.014(4)
C34A 0.039(6) 0.028(5) 0.033(5) 0.005(5) -0.002(5) -0.014(5)
C33A 0.040(6) 0.030(5) 0.035(5) 0.008(5) 0.001(5) -0.016(5)
C32A 0.042(7) 0.033(5) 0.036(6) 0.007(5) -0.002(6) -0.015(6)
C31A 0.041(6) 0.030(5) 0.036(5) 0.006(5) -0.004(5) -0.014(5)
C30A 0.038(6) 0.028(5) 0.033(5) 0.004(5) -0.004(5) -0.011(5)

loop_
_atom_type_symbol
_atom_type_description
_atom_type_scat_dispersion_real
_atom_type_scat_dispersion_imag
_atom_type_scat_source
C C 0.0033 0.0016 'International Tables Vol C Tables 4.2.6.8 and 6.1.1.4'
H H 0.0000 0.0000 'International Tables Vol C Tables 4.2.6.8 and 6.1.1.4'
Au Au -2.0133 8.8022 'International Tables Vol C Tables 4.2.6.8 and 6.1.1.4'
N N 0.0061 0.0033 'International Tables Vol C Tables 4.2.6.8 and 6.1.1.4'
O O 0.0106 0.0060 'International Tables Vol C Tables 4.2.6.8 and 6.1.1.4'

loop_
_geom_angle_atom_site_label_1
_geom_angle_atom_site_label_2
_geom_angle_atom_site_label_3
_geom_angle
_geom_angle_site_symmetry_1
_geom_angle_site_symmetry_3
_geom_angle_publ_flag
O1 Au1 O2 92.3(3) . . ?
O1 Au1 N1 173.2(4) . . ?
O1 Au1 C36 92.6(4) . . ?
N1 Au1 O2 94.5(3) . . ?
N1 Au1 C36 80.7(5) . . ?
C36 Au1 O2 175.0(4) . . ?
C1 O1 Au1 112.5(7) . . ?
C4 O2 Au1 113.8(7) . . ?
C25 O3 C26 106.8(10) . . ?
C27 N1 Au1 133.3(8) . . ?
C25 N1 Au1 115.3(8) . . ?
C25 N1 C27 111.3(10) . . ?
C6 C5 H5 119.5 . . ?
C6 C5 C4 120.9(11) . . ?
C4 C5 H5 119.5 . . ?
C6 C7 H7 120.5 . . ?
C6 C7 C8 119.1(11) . . ?
C8 C7 H7 120.5 . . ?
C5 C6 C7 120.7(12) . . ?
C5 C6 H6 119.7 . . ?
C7 C6 H6 119.7 . . ?
C4 C3 C2 119.0(10) . . ?
C8 C3 C4 119.2(10) . . ?
C8 C3 C2 121.8(10) . . ?
C1 C16 H16 119.9 . . ?
C15 C16 H16 119.9 . . ?
C15 C16 C1 120.1(14) . . ?
N1 C27 H27 109.3 . . ?
N1 C27 H27A 110.3 . . ?
N1 C27 C28 111.0(13) . . ?
N1 C27 C26 100.2(9) . . ?
N1 C27 C28A 111.1(15) . . ?
C28 C27 H27 109.3 . . ?
C28 C27 C26 117(2) . . ?
C26 C27 H27 109.3 . . ?
C26 C27 H27A 110.3 . . ?
C28A C27 H27A 110.3 . . ?
C28A C27 C26 114(2) . . ?
O2 C4 C5 120.5(10) . . ?
O2 C4 C3 120.2(10) . . ?
C5 C4 C3 119.3(10) . . ?
C7 C8 C9 116.7(10) . . ?
C3 C8 C7 120.8(10) . . ?
C3 C8 C9 122.5(10) . . ?
C27 C28 H28A 108.8 . . ?
C27 C28 H28B 108.8 . . ?
H28A C28 H28B 107.7 . . ?
C29 C28 C27 113.7(19) . . ?
C29 C28 H28A 108.8 . . ?
C29 C28 H28B 108.8 . . ?
C37 C38 H38 119.8 . . ?
C37 C38 C39 120.5(12) . . ?
C39 C38 H38 119.8 . . ?
C31 C30 H30 121.3 . . ?
C31 C30 C29 117(2) . . ?
C29 C30 H30 121.3 . . ?
O1 C1 C16 120.6(13) . . ?
O1 C1 C2 120.1(11) . . ?
C2 C1 C16 119.2(14) . . ?
C1 C2 C3 118.2(11) . . ?
C13 C2 C3 122.7(11) . . ?
C13 C2 C1 119.1(12) . . ?
C23 C24 H24 120.2 . . ?
C23 C24 C9 119.5(13) . . ?
C9 C24 H24 120.2 . . ?
C11 C12 C13 122.3(11) . . ?
C17 C12 C13 120.0(12) . . ?
C17 C12 C11 117.7(13) . . ?
C15 C14 H14 119.4 . . ?
C15 C14 C13 121.2(15) . . ?
C13 C14 H14 119.4 . . ?
C16 C15 H15 119.7 . . ?
C14 C15 C16 120.6(13) . . ?
C14 C15 H15 119.7 . . ?
C10 C21 H21 119.4 . . ?
C22 C21 H21 119.4 . . ?
C22 C21 C10 121.1(13) . . ?
O3 C25 C35 125.4(11) . . ?
N1 C25 O3 116.1(11) . . ?
N1 C25 C35 118.6(11) . . ?
C36 C35 C25 111.7(10) . . ?
C40 C35 C25 127.0(12) . . ?
C40 C35 C36 121.1(13) . . ?
C35 C36 Au1 113.4(9) . . ?
C37 C36 Au1 127.2(10) . . ?
C37 C36 C35 119.2(11) . . ?
C30 C31 H31 119.4 . . ?
C32 C31 C30 121(2) . . ?
C32 C31 H31 119.4 . . ?
C2 C13 C12 122.7(11) . . ?
C2 C13 C14 119.8(13) . . ?
C14 C13 C12 117.4(12) . . ?
C20 C19 H19 120.6 . . ?
C20 C19 C18 118.9(15) . . ?
C18 C19 H19 120.6 . . ?
C19 C20 H20 118.6 . . ?
C19 C20 C11 122.8(15) . . ?
C11 C20 H20 118.6 . . ?
O3 C26 C27 103.4(9) . . ?
O3 C26 H26A 111.1 . . ?
O3 C26 H26B 111.1 . . ?
C27 C26 H26A 111.1 . . ?
C27 C26 H26B 111.1 . . ?
H26A C26 H26B 109.0 . . ?
C12 C11 C10 121.7(11) . . ?
C20 C11 C12 118.2(12) . . ?
C20 C11 C10 119.8(12) . . ?
C38 C37 C36 120.9(13) . . ?
C38 C37 H37 119.6 . . ?
C36 C37 H37 119.6 . . ?
C24 C23 H23 119.6 . . ?
C22 C23 C24 120.8(13) . . ?
C22 C23 H23 119.6 . . ?
C38 C39 H39 120.5 . . ?
C38 C39 C40 119.0(13) . . ?
C40 C39 H39 120.5 . . ?
C34 C33 H33 121.7 . . ?
C34 C33 C32 117(2) . . ?
C32 C33 H33 121.7 . . ?
C33 C34 H34 118.3 . . ?
C29 C34 C33 123(2) . . ?
C29 C34 H34 118.3 . . ?
C35 C40 C39 119.2(14) . . ?
C35 C40 H40 120.4 . . ?
C39 C40 H40 120.4 . . ?
C19 C18 H18 120.6 . . ?
C17 C18 C19 118.9(14) . . ?
C17 C18 H18 120.6 . . ?
C21 C10 C11 119.0(11) . . ?
C9 C10 C21 119.6(12) . . ?
C9 C10 C11 121.3(10) . . ?
C30 C29 C28 118(2) . . ?
C34 C29 C28 123(2) . . ?
C34 C29 C30 118.8(19) . . ?
C12 C17 H17 118.3 . . ?
C18 C17 C12 123.4(15) . . ?
C18 C17 H17 118.3 . . ?
C24 C9 C8 117.4(11) . . ?
C10 C9 C8 123.0(10) . . ?
C10 C9 C24 119.5(11) . . ?
C31 C32 C33 122(2) . . ?
C31 C32 H32 119.0 . . ?
C33 C32 H32 119.0 . . ?
C21 C22 H22 120.3 . . ?
C23 C22 C21 119.4(13) . . ?
C23 C22 H22 120.3 . . ?
C41 O4 H4 109.5 . . ?
O4 C41 H41A 109.5 . . ?
O4 C41 H41B 109.5 . . ?
O4 C41 H41C 109.5 . . ?
H41A C41 H41B 109.5 . . ?
H41A C41 H41C 109.5 . . ?
H41B C41 H41C 109.5 . . ?
C42 O5 H5A 109.5 . . ?
O5 C42 H42A 109.5 . . ?
O5 C42 H42B 109.5 . . ?
O5 C42 H42C 109.5 . . ?
H42A C42 H42B 109.5 . . ?
H42A C42 H42C 109.5 . . ?
H42B C42 H42C 109.5 . . ?
C27 C28A H28C 108.6 . . ?
C27 C28A H28D 108.6 . . ?
H28C C28A H28D 107.6 . . ?
C29A C28A C27 115(2) . . ?
C29A C28A H28C 108.6 . . ?
C29A C28A H28D 108.6 . . ?
C34A C29A C28A 123(3) . . ?
C34A C29A C30A 119(2) . . ?
C30A C29A C28A 118(2) . . ?
C29A C34A H34A 118.8 . . ?
C29A C34A C33A 122(3) . . ?
C33A C34A H34A 118.8 . . ?
C34A C33A H33A 121.0 . . ?
C34A C33A C32A 118(3) . . ?
C32A C33A H33A 121.0 . . ?
C33A C32A H32A 119.3 . . ?
C31A C32A C33A 121(2) . . ?
C31A C32A H32A 119.3 . . ?
C32A C31A H31A 119.5 . . ?
C32A C31A C30A 121(3) . . ?
C30A C31A H31A 119.4 . . ?
C29A C30A H30A 121.0 . . ?
C31A C30A C29A 118(3) . . ?
C31A C30A H30A 121.0 . . ?

loop_
_geom_bond_atom_site_label_1
_geom_bond_atom_site_label_2
_geom_bond_distance
_geom_bond_site_symmetry_2
_geom_bond_publ_flag
Au1 O1 1.968(8) . ?
Au1 O2 2.055(8) . ?
Au1 N1 2.004(9) . ?
Au1 C36 2.009(11) . ?
O1 C1 1.365(18) . ?
O2 C4 1.364(14) . ?
O3 C25 1.312(15) . ?
O3 C26 1.485(15) . ?
N1 C27 1.471(14) . ?
N1 C25 1.267(15) . ?
C5 H5 0.9500 . ?
C5 C6 1.375(18) . ?
C5 C4 1.384(17) . ?
C7 H7 0.9500 . ?
C7 C6 1.387(16) . ?
C7 C8 1.401(15) . ?
C6 H6 0.9500 . ?
C3 C4 1.414(15) . ?
C3 C8 1.388(15) . ?
C3 C2 1.493(16) . ?
C16 H16 0.9500 . ?
C16 C1 1.426(19) . ?
C16 C15 1.37(2) . ?
C27 H27 1.0000 . ?
C27 H27A 1.0000 . ?
C27 C28 1.52(2) . ?
C27 C26 1.555(17) . ?
C27 C28A 1.52(2) . ?
C8 C9 1.501(15) . ?
C28 H28A 0.9900 . ?
C28 H28B 0.9900 . ?
C28 C29 1.49(2) . ?
C38 H38 0.9500 . ?
C38 C37 1.342(18) . ?
C38 C39 1.40(2) . ?
C30 H30 0.9500 . ?
C30 C31 1.41(3) . ?
C30 C29 1.44(3) . ?
C1 C2 1.412(17) . ?
C2 C13 1.386(18) . ?
C24 H24 0.9500 . ?
C24 C23 1.395(18) . ?
C24 C9 1.405(17) . ?
C12 C13 1.474(19) . ?
C12 C11 1.414(18) . ?
C12 C17 1.397(17) . ?
C14 H14 0.9500 . ?
C14 C15 1.35(2) . ?
C14 C13 1.414(16) . ?
C15 H15 0.9500 . ?
C21 H21 0.9500 . ?
C21 C10 1.392(15) . ?
C21 C22 1.38(2) . ?
C25 C35 1.461(18) . ?
C35 C36 1.406(18) . ?
C35 C40 1.342(17) . ?
C36 C37 1.364(17) . ?
C31 H31 0.9500 . ?
C31 C32 1.37(3) . ?
C19 H19 0.9500 . ?
C19 C20 1.377(19) . ?
C19 C18 1.40(3) . ?
C20 H20 0.9500 . ?
C20 C11 1.385(18) . ?
C26 H26A 0.9900 . ?
C26 H26B 0.9900 . ?
C11 C10 1.490(16) . ?
C37 H37 0.9500 . ?
C23 H23 0.9500 . ?
C23 C22 1.37(2) . ?
C39 H39 0.9500 . ?
C39 C40 1.41(2) . ?
C33 H33 0.9500 . ?
C33 C34 1.40(3) . ?
C33 C32 1.41(4) . ?
C34 H34 0.9500 . ?
C34 C29 1.39(2) . ?
C40 H40 0.9500 . ?
C18 H18 0.9500 . ?
C18 C17 1.36(3) . ?
C10 C9 1.384(16) . ?
C17 H17 0.9500 . ?
C32 H32 0.9500 . ?
C22 H22 0.9500 . ?
O4 H4 0.8400 . ?
O4 C41 1.386(16) . ?
C41 H41A 0.9800 . ?
C41 H41B 0.9800 . ?
C41 H41C 0.9800 . ?
O5 H5A 0.8400 . ?
O5 C42 1.39(2) . ?
C42 H42A 0.9800 . ?
C42 H42B 0.9800 . ?
C42 H42C 0.9800 . ?
C28A H28C 0.9900 . ?
C28A H28D 0.9900 . ?
C28A C29A 1.49(2) . ?
C29A C34A 1.39(3) . ?
C29A C30A 1.44(3) . ?
C34A H34A 0.9500 . ?
C34A C33A 1.40(3) . ?
C33A H33A 0.9500 . ?
C33A C32A 1.41(4) . ?
C32A H32A 0.9500 . ?
C32A C31A 1.37(4) . ?
C31A H31A 0.9500 . ?
C31A C30A 1.42(3) . ?
C30A H30A 0.9500 . ?

loop_
_geom_torsion_atom_site_label_1
_geom_torsion_atom_site_label_2
_geom_torsion_atom_site_label_3
_geom_torsion_atom_site_label_4
_geom_torsion
_geom_torsion_site_symmetry_1
_geom_torsion_site_symmetry_2
_geom_torsion_site_symmetry_3
_geom_torsion_site_symmetry_4
_geom_torsion_publ_flag
Au1 O1 C1 C16 98.9(11) . . . . ?
Au1 O1 C1 C2 -83.9(11) . . . . ?
Au1 O2 C4 C5 104.1(10) . . . . ?
Au1 O2 C4 C3 -77.8(11) . . . . ?
Au1 N1 C27 C28 68(2) . . . . ?
Au1 N1 C27 C26 -167.6(10) . . . . ?
Au1 N1 C27 C28A 71(3) . . . . ?
Au1 N1 C25 O3 176.2(10) . . . . ?
Au1 N1 C25 C35 -3.0(17) . . . . ?
Au1 C36 C37 C38 -179.3(11) . . . . ?
O1 C1 C2 C3 2.9(16) . . . . ?
O1 C1 C2 C13 -178.6(10) . . . . ?
O3 C25 C35 C36 -173.2(13) . . . . ?
O3 C25 C35 C40 3(2) . . . . ?
N1 C27 C28 C29 -160(2) . . . . ?
N1 C27 C26 O3 -13.8(13) . . . . ?
N1 C27 C28A C29A -169(3) . . . . ?
N1 C25 C35 C36 5.8(18) . . . . ?
N1 C25 C35 C40 -177.9(15) . . . . ?
C7 C8 C9 C24 -63.3(14) . . . . ?
C7 C8 C9 C10 114.4(12) . . . . ?
C6 C5 C4 O2 -179.2(11) . . . . ?
C6 C5 C4 C3 2.6(17) . . . . ?
C6 C7 C8 C3 0.4(16) . . . . ?
C6 C7 C8 C9 178.4(10) . . . . ?
C3 C8 C9 C24 114.7(13) . . . . ?
C3 C8 C9 C10 -67.6(16) . . . . ?
C3 C2 C13 C12 0.7(18) . . . . ?
C3 C2 C13 C14 179.0(10) . . . . ?
C16 C1 C2 C3 -179.8(10) . . . . ?
C16 C1 C2 C13 -1.3(16) . . . . ?
C27 N1 C25 O3 -2.3(17) . . . . ?
C27 N1 C25 C35 178.5(11) . . . . ?
C27 C28 C29 C30 73(4) . . . . ?
C27 C28 C29 C34 -104(4) . . . . ?
C27 C28A C29A C34A -91(5) . . . . ?
C27 C28A C29A C30A 87(4) . . . . ?
C4 C5 C6 C7 -0.9(18) . . . . ?
C4 C3 C8 C7 1.4(17) . . . . ?
C4 C3 C8 C9 -176.5(10) . . . . ?
C4 C3 C2 C1 61.3(14) . . . . ?
C4 C3 C2 C13 -117.2(12) . . . . ?
C8 C7 C6 C5 -0.7(17) . . . . ?
C8 C3 C4 O2 179.0(10) . . . . ?
C8 C3 C4 C5 -2.9(16) . . . . ?
C8 C3 C2 C1 -116.6(12) . . . . ?
C8 C3 C2 C13 64.9(16) . . . . ?
C28 C27 C26 O3 106.3(15) . . . . ?
C38 C39 C40 C35 0(3) . . . . ?
C30 C31 C32 C33 -3(4) . . . . ?
C1 C16 C15 C14 0.4(19) . . . . ?
C1 C2 C13 C12 -177.8(11) . . . . ?
C1 C2 C13 C14 0.5(17) . . . . ?
C2 C3 C4 O2 1.0(16) . . . . ?
C2 C3 C4 C5 179.1(11) . . . . ?
C2 C3 C8 C7 179.4(10) . . . . ?
C2 C3 C8 C9 1.5(17) . . . . ?
C24 C23 C22 C21 1(2) . . . . ?
C12 C11 C10 C21 -117.3(13) . . . . ?
C12 C11 C10 C9 66.8(16) . . . . ?
C15 C16 C1 O1 178.1(11) . . . . ?
C15 C16 C1 C2 0.9(17) . . . . ?
C15 C14 C13 C2 0.8(18) . . . . ?
C15 C14 C13 C12 179.1(11) . . . . ?
C21 C10 C9 C8 -175.9(10) . . . . ?
C21 C10 C9 C24 1.7(17) . . . . ?
C25 O3 C26 C27 13.5(14) . . . . ?
C25 N1 C27 C28 -114(2) . . . . ?
C25 N1 C27 C26 10.5(14) . . . . ?
C25 N1 C27 C28A -111(2) . . . . ?
C25 C35 C36 Au1 -5.7(14) . . . . ?
C25 C35 C36 C37 177.5(12) . . . . ?
C25 C35 C40 C39 -175.5(15) . . . . ?
C35 C36 C37 C38 -3(2) . . . . ?
C36 C35 C40 C39 0(2) . . . . ?
C31 C30 C29 C28 174(2) . . . . ?
C31 C30 C29 C34 -9(4) . . . . ?
C13 C12 C11 C20 -175.6(11) . . . . ?
C13 C12 C11 C10 -0.8(18) . . . . ?
C13 C12 C17 C18 176.4(14) . . . . ?
C13 C14 C15 C16 -1.2(19) . . . . ?
C19 C20 C11 C12 -3.0(19) . . . . ?
C19 C20 C11 C10 -177.9(12) . . . . ?
C19 C18 C17 C12 1(2) . . . . ?
C20 C19 C18 C17 -1(2) . . . . ?
C20 C11 C10 C21 57.3(16) . . . . ?
C20 C11 C10 C9 -118.5(13) . . . . ?
C26 O3 C25 N1 -7.7(17) . . . . ?
C26 O3 C25 C35 171.4(13) . . . . ?
C26 C27 C28 C29 86(3) . . . . ?
C26 C27 C28A C29A 78(3) . . . . ?
C11 C12 C13 C2 -66.8(16) . . . . ?
C11 C12 C13 C14 114.9(13) . . . . ?
C11 C12 C17 C18 -2(2) . . . . ?
C11 C10 C9 C8 -0.1(17) . . . . ?
C11 C10 C9 C24 177.5(11) . . . . ?
C37 C38 C39 C40 -2(2) . . . . ?
C23 C24 C9 C8 176.7(11) . . . . ?
C23 C24 C9 C10 -1.1(17) . . . . ?
C39 C38 C37 C36 4(2) . . . . ?
C33 C34 C29 C28 -179(2) . . . . ?
C33 C34 C29 C30 4(4) . . . . ?
C34 C33 C32 C31 -2(4) . . . . ?
C40 C35 C36 Au1 177.8(12) . . . . ?
C40 C35 C36 C37 1(2) . . . . ?
C18 C19 C20 C11 2(2) . . . . ?
C10 C21 C22 C23 0(2) . . . . ?
C29 C30 C31 C32 9(4) . . . . ?
C17 C12 C13 C2 114.3(14) . . . . ?
C17 C12 C13 C14 -64.0(15) . . . . ?
C17 C12 C11 C20 3.3(17) . . . . ?
C17 C12 C11 C10 178.0(11) . . . . ?
C9 C24 C23 C22 0(2) . . . . ?
C32 C33 C34 C29 2(4) . . . . ?
C22 C21 C10 C11 -177.0(12) . . . . ?
C22 C21 C10 C9 -1.2(19) . . . . ?
C28A C27 C26 O3 105.1(16) . . . . ?
C28A C29A C34A C33A 179(3) . . . . ?
C28A C29A C30A C31A -179(3) . . . . ?
C29A C34A C33A C32A 1(5) . . . . ?
C34A C29A C30A C31A 0(5) . . . . ?
C34A C33A C32A C31A -2(4) . . . . ?
C33A C32A C31A C30A 3(5) . . . . ?
C32A C31A C30A C29A -1(5) . . . . ?
C30A C29A C34A C33A 1(5) . . . . ?
